data_4078570
loop_
_publ_author_name
'Lin, Cheng-Huei'
'Chiu, Yuan-Chieh'
'Chi, Yun'
'Tao, Yu-Tai'
'Liao, Liang-Sheng'
'Tseng, Meu-Rurng'
'Lee, Gene-Hsiang'

_publ_section_title
;
 Mechanistic Investigation of Improved Syntheses of Iridium(III)-Based
 OLED Phosphors
;
_journal_issue 11
_journal_name_full Organometallics
_journal_page_first 4349
_journal_paper_doi 10.1021/om300325y
_journal_volume 31
_journal_year 2012
_chemical_formula_sum 'C47 H38 Cl F3 Ir N3 P2'
_chemical_formula_weight 991.39
_chemical_name_systematic
; 
 ? 
;
_space_group_IT_number 14
_symmetry_cell_setting monoclinic
_symmetry_space_group_name_Hall '-P 2yn'
_symmetry_space_group_name_H-M 'P 1 21/n 1'
_atom_sites_solution_hydrogens geom
_atom_sites_solution_primary direct
_atom_sites_solution_secondary difmap
_audit_creation_method SHELXL-97
_cell_angle_alpha 90.00
_cell_angle_beta 109.143(1)
_cell_angle_gamma 90.00
_cell_formula_units_Z 4
_cell_length_a 12.4793(4)
_cell_length_b 20.8875(7)
_cell_length_c 15.9283(5)
_cell_measurement_reflns_used 8238
_cell_measurement_temperature 150(2)
_cell_measurement_theta_max 26.67
_cell_measurement_theta_min 2.37
_cell_volume 3922.3(2)
_computing_cell_refinement 'Bruker SAINT'
_computing_data_collection 'Bruker SMART'
_computing_data_reduction 'Bruker SAINT'
_computing_molecular_graphics 'Bruker SHELXTL'
_computing_publication_material 'Bruker SHELXTL'
_computing_structure_refinement 'SHELXL-97 (Sheldrick, 1997)'
_computing_structure_solution 'SHELXS-97 (Sheldrick, 1990)'
_diffrn_ambient_temperature 150(2)
_diffrn_measured_fraction_theta_full 0.999
_diffrn_measured_fraction_theta_max 0.999
_diffrn_measurement_device_type 'BRUKER SMART APEXCCD area detector'
_diffrn_measurement_method 'omega scans'
_diffrn_radiation_monochromator graphite
_diffrn_radiation_source 'fine-focus sealed tube'
_diffrn_radiation_type MoK\a
_diffrn_radiation_wavelength 0.71073
_diffrn_reflns_av_R_equivalents 0.0444
_diffrn_reflns_av_sigmaI/netI 0.0423
_diffrn_reflns_limit_h_max 16
_diffrn_reflns_limit_h_min -16
_diffrn_reflns_limit_k_max 27
_diffrn_reflns_limit_k_min -26
_diffrn_reflns_limit_l_max 20
_diffrn_reflns_limit_l_min -20
_diffrn_reflns_number 29888
_diffrn_reflns_theta_full 27.50
_diffrn_reflns_theta_max 27.50
_diffrn_reflns_theta_min 1.95
_exptl_absorpt_coefficient_mu 3.608
_exptl_absorpt_correction_T_max 0.6714
_exptl_absorpt_correction_T_min 0.3567
_exptl_absorpt_correction_type multi-scan
_exptl_crystal_colour colorless
_exptl_crystal_density_diffrn 1.679
_exptl_crystal_density_meas ?
_exptl_crystal_density_method 'not measured'
_exptl_crystal_description rod
_exptl_crystal_F_000 1968
_exptl_crystal_size_max 0.36
_exptl_crystal_size_mid 0.15
_exptl_crystal_size_min 0.12
_refine_diff_density_max 1.215
_refine_diff_density_min -0.663
_refine_diff_density_rms 0.102
_refine_ls_extinction_method none
_refine_ls_goodness_of_fit_ref 1.034
_refine_ls_hydrogen_treatment constr
_refine_ls_matrix_type full
_refine_ls_number_parameters 514
_refine_ls_number_reflns 9005
_refine_ls_number_restraints 0
_refine_ls_restrained_S_all 1.034
_refine_ls_R_factor_all 0.0352
_refine_ls_R_factor_gt 0.0276
_refine_ls_shift/su_max 0.005
_refine_ls_shift/su_mean 0.001
_refine_ls_structure_factor_coef Fsqd
_refine_ls_weighting_details 'calc w=1/[\s^2^(Fo^2^)+(0.0215P)^2^+1.4778P] where P=(Fo^2^+2Fc^2^)/3'
_refine_ls_weighting_scheme calc
_refine_ls_wR_factor_gt 0.0568
_refine_ls_wR_factor_ref 0.0595
_reflns_number_gt 7800
_reflns_number_total 9005
_reflns_threshold_expression >2sigma(I)
_cod_data_source_file om300325y_si_001.cif
_cod_data_source_block 9
_cod_depositor_comments
;
The following automatic conversions were performed:

'_symmetry_cell_setting' value 'Monoclinic' changed to 'monoclinic'
according to /home/saulius/struct/CIF-dictionaries/cif_core.dic
dictionary named 'cif_core.dic' version 2.4.1 from 2010-06-29.

Automatic conversion script
Id: cif_fix_values 1891 2012-01-12 08:04:46Z andrius 

The following automatic conversions were performed:

'_exptl_crystal_density_meas' value 'not_measured' was changed to '?'
- the value is perceived as not measured.

Automatic conversion script
Id: cif_fix_values 3008 2015-01-20 13:52:24Z robertas 
;
_cod_original_sg_symbol_H-M P2(1)/n
_cod_database_code 4078570

loop_
_symmetry_equiv_pos_as_xyz
'x, y, z'
'-x+1/2, y+1/2, -z+1/2'
'-x, -y, -z'
'x-1/2, -y-1/2, z-1/2'

loop_
_atom_site_label
_atom_site_type_symbol
_atom_site_fract_x
_atom_site_fract_y
_atom_site_fract_z
_atom_site_U_iso_or_equiv
_atom_site_adp_type
_atom_site_occupancy
_atom_site_symmetry_multiplicity
_atom_site_calc_flag
_atom_site_refinement_flags
Ir Ir 0.838425(10) 0.222188(5) 0.198447(7) 0.01305(4) Uani 1 1 d .
Cl1 Cl 0.66151(6) 0.17271(4) 0.10893(5) 0.01996(16) Uani 1 1 d .
P1 P 1.01569(7) 0.25188(4) 0.28137(5) 0.01472(16) Uani 1 1 d .
P2 P 0.73250(7) 0.27682(4) 0.26979(5) 0.01548(16) Uani 1 1 d .
N1 N 0.9027(2) 0.17053(12) 0.11095(15) 0.0156(5) Uani 1 1 d .
N2 N 0.8210(2) 0.28766(11) 0.09386(16) 0.0159(5) Uani 1 1 d .
N3 N 0.7946(2) 0.35034(11) 0.08299(15) 0.0159(5) Uani 1 1 d .
C1 C 0.9341(3) 0.10858(15) 0.1205(2) 0.0218(7) Uani 1 1 d .
H1 H 0.9268 0.0853 0.1696 0.026 Uiso 1 1 calc R
C2 C 0.9764(3) 0.07775(16) 0.0617(2) 0.0257(8) Uani 1 1 d .
H2 H 0.9990 0.0341 0.0705 0.031 Uiso 1 1 calc R
C3 C 0.9855(3) 0.11135(16) -0.0105(2) 0.0264(8) Uani 1 1 d .
H3 H 1.0162 0.0914 -0.0512 0.032 Uiso 1 1 calc R
C4 C 0.9496(3) 0.17418(15) -0.0226(2) 0.0221(7) Uani 1 1 d .
H4 H 0.9536 0.1977 -0.0726 0.026 Uiso 1 1 calc R
C5 C 0.9077(3) 0.20270(15) 0.03878(19) 0.0172(6) Uani 1 1 d .
C6 C 0.8689(3) 0.26842(14) 0.03278(19) 0.0165(6) Uani 1 1 d .
C7 C 0.8736(3) 0.32028(15) -0.0205(2) 0.0200(7) Uani 1 1 d .
H7 H 0.9019 0.3216 -0.0690 0.024 Uiso 1 1 calc R
C8 C 0.8272(3) 0.36930(14) 0.01395(19) 0.0169(6) Uani 1 1 d .
C9 C 0.8202(3) 0.43811(15) -0.0100(2) 0.0218(7) Uani 1 1 d .
C10 C 0.8721(2) 0.15232(13) 0.29636(18) 0.0146(6) Uani 1 1 d .
C11 C 0.8053(3) 0.09711(14) 0.2887(2) 0.0182(6) Uani 1 1 d .
H11 H 0.7462 0.0890 0.2344 0.022 Uiso 1 1 calc R
C12 C 0.8236(3) 0.05400(14) 0.3587(2) 0.0204(7) Uani 1 1 d .
H12 H 0.7755 0.0178 0.3524 0.024 Uiso 1 1 calc R
C13 C 0.9115(3) 0.06352(15) 0.4373(2) 0.0217(7) Uani 1 1 d .
H13 H 0.9231 0.0344 0.4853 0.026 Uiso 1 1 calc R
C14 C 0.9821(3) 0.11543(15) 0.4456(2) 0.0197(7) Uani 1 1 d .
H14 H 1.0448 0.1210 0.4985 0.024 Uiso 1 1 calc R
C15 C 0.9619(3) 0.15982(14) 0.37689(19) 0.0169(6) Uani 1 1 d .
C16 C 1.0330(3) 0.22021(14) 0.39084(19) 0.0179(6) Uani 1 1 d .
H16A H 1.1137 0.2103 0.4226 0.021 Uiso 1 1 calc R
H16B H 1.0067 0.2517 0.4263 0.021 Uiso 1 1 calc R
C17 C 1.1232(3) 0.21105(14) 0.24534(19) 0.0168(6) Uani 1 1 d .
C18 C 1.1635(3) 0.15123(15) 0.2785(2) 0.0217(7) Uani 1 1 d .
H18 H 1.1377 0.1320 0.3224 0.026 Uiso 1 1 calc R
C19 C 1.2410(3) 0.11915(16) 0.2484(2) 0.0237(7) Uani 1 1 d .
H19 H 1.2675 0.0780 0.2715 0.028 Uiso 1 1 calc R
C20 C 1.2798(3) 0.14659(16) 0.1852(2) 0.0249(7) Uani 1 1 d .
H20 H 1.3338 0.1247 0.1653 0.030 Uiso 1 1 calc R
C21 C 1.2402(3) 0.20577(16) 0.1508(2) 0.0274(8) Uani 1 1 d .
H21 H 1.2659 0.2244 0.1065 0.033 Uiso 1 1 calc R
C22 C 1.1627(3) 0.23818(15) 0.1807(2) 0.0228(7) Uani 1 1 d .
H22 H 1.1361 0.2792 0.1571 0.027 Uiso 1 1 calc R
C23 C 1.0679(3) 0.33349(14) 0.2967(2) 0.0175(6) Uani 1 1 d .
C24 C 1.1286(3) 0.35524(15) 0.3818(2) 0.0198(7) Uani 1 1 d .
H24 H 1.1423 0.3272 0.4312 0.024 Uiso 1 1 calc R
C25 C 1.1692(3) 0.41753(16) 0.3948(2) 0.0251(7) Uani 1 1 d .
H25 H 1.2101 0.4321 0.4530 0.030 Uiso 1 1 calc R
C26 C 1.1503(3) 0.45841(16) 0.3234(2) 0.0267(8) Uani 1 1 d .
H26 H 1.1780 0.5011 0.3325 0.032 Uiso 1 1 calc R
C27 C 1.0910(3) 0.43716(16) 0.2385(2) 0.0250(7) Uani 1 1 d .
H27 H 1.0780 0.4653 0.1893 0.030 Uiso 1 1 calc R
C28 C 1.0507(3) 0.37526(15) 0.2253(2) 0.0192(7) Uani 1 1 d .
H28 H 1.0108 0.3609 0.1668 0.023 Uiso 1 1 calc R
C29 C 0.5448(3) 0.41889(16) 0.1961(2) 0.0242(7) Uani 1 1 d .
H29 H 0.6038 0.4322 0.1746 0.029 Uiso 1 1 calc R
C30 C 0.4752(3) 0.46438(16) 0.2143(2) 0.0280(8) Uani 1 1 d .
H30 H 0.4865 0.5085 0.2054 0.034 Uiso 1 1 calc R
C31 C 0.3890(3) 0.44557(17) 0.2455(2) 0.0287(8) Uani 1 1 d .
H31 H 0.3411 0.4767 0.2585 0.034 Uiso 1 1 calc R
C32 C 0.3727(3) 0.38104(17) 0.2578(2) 0.0269(8) Uani 1 1 d .
H32 H 0.3131 0.3677 0.2786 0.032 Uiso 1 1 calc R
C33 C 0.4436(3) 0.33607(16) 0.2396(2) 0.0228(7) Uani 1 1 d .
H33 H 0.4325 0.2920 0.2487 0.027 Uiso 1 1 calc R
C34 C 0.5303(3) 0.35425(15) 0.20860(19) 0.0186(7) Uani 1 1 d .
C35 C 0.6046(3) 0.30646(15) 0.18309(19) 0.0185(6) Uani 1 1 d .
H35A H 0.6289 0.3260 0.1356 0.022 Uiso 1 1 calc R
H35B H 0.5570 0.2689 0.1567 0.022 Uiso 1 1 calc R
C36 C 0.7821(3) 0.35003(15) 0.3322(2) 0.0194(7) Uani 1 1 d .
C37 C 0.8320(3) 0.39607(15) 0.2938(2) 0.0195(7) Uani 1 1 d .
H37 H 0.8464 0.3863 0.2402 0.023 Uiso 1 1 calc R
C38 C 0.8610(3) 0.45576(16) 0.3321(2) 0.0251(7) Uani 1 1 d .
H38 H 0.8952 0.4865 0.3050 0.030 Uiso 1 1 calc R
C39 C 0.8402(3) 0.47069(17) 0.4100(2) 0.0360(9) Uani 1 1 d .
H39 H 0.8618 0.5112 0.4373 0.043 Uiso 1 1 calc R
C40 C 0.7878(4) 0.42640(18) 0.4476(2) 0.0414(10) Uani 1 1 d .
H40 H 0.7716 0.4370 0.5002 0.050 Uiso 1 1 calc R
C41 C 0.7585(3) 0.36653(17) 0.4095(2) 0.0313(8) Uani 1 1 d .
H41 H 0.7222 0.3365 0.4360 0.038 Uiso 1 1 calc R
C42 C 0.6859(3) 0.22472(14) 0.3431(2) 0.0183(6) Uani 1 1 d .
C43 C 0.5893(3) 0.18691(15) 0.3091(2) 0.0216(7) Uani 1 1 d .
H43 H 0.5416 0.1926 0.2494 0.026 Uiso 1 1 calc R
C44 C 0.5624(3) 0.14112(16) 0.3616(2) 0.0261(8) Uani 1 1 d .
H44 H 0.4964 0.1156 0.3379 0.031 Uiso 1 1 calc R
C45 C 0.6315(3) 0.13253(16) 0.4485(2) 0.0281(8) Uani 1 1 d .
H45 H 0.6120 0.1016 0.4848 0.034 Uiso 1 1 calc R
C46 C 0.7286(3) 0.16873(16) 0.4830(2) 0.0254(7) Uani 1 1 d .
H46 H 0.7766 0.1624 0.5425 0.030 Uiso 1 1 calc R
C47 C 0.7554(3) 0.21432(14) 0.4302(2) 0.0201(7) Uani 1 1 d .
H47 H 0.8226 0.2390 0.4538 0.024 Uiso 1 1 calc R
F1 F 0.8604(2) 0.47585(9) 0.06105(13) 0.0380(5) Uani 1 1 d .
F2 F 0.87957(19) 0.45174(9) -0.06369(14) 0.0367(5) Uani 1 1 d .
F3 F 0.71472(18) 0.45871(10) -0.05220(15) 0.0419(6) Uani 1 1 d .

loop_
_atom_site_aniso_label
_atom_site_aniso_U_11
_atom_site_aniso_U_22
_atom_site_aniso_U_33
_atom_site_aniso_U_23
_atom_site_aniso_U_13
_atom_site_aniso_U_12
Ir 0.01531(7) 0.01157(6) 0.01273(6) 0.00016(4) 0.00526(4) 0.00034(5)
Cl1 0.0195(4) 0.0202(4) 0.0185(3) -0.0025(3) 0.0040(3) -0.0018(3)
P1 0.0162(4) 0.0130(4) 0.0154(4) 0.0008(3) 0.0058(3) 0.0000(3)
P2 0.0171(4) 0.0149(4) 0.0154(4) 0.0011(3) 0.0068(3) 0.0010(3)
N1 0.0157(13) 0.0146(13) 0.0156(12) 0.0000(10) 0.0038(10) 0.0003(11)
N2 0.0167(13) 0.0144(13) 0.0169(12) 0.0006(10) 0.0060(10) 0.0020(10)
N3 0.0171(14) 0.0125(13) 0.0166(12) 0.0014(10) 0.0036(10) 0.0001(10)
C1 0.0258(18) 0.0182(16) 0.0194(15) -0.0018(13) 0.0050(13) -0.0002(14)
C2 0.034(2) 0.0184(17) 0.0241(17) -0.0037(14) 0.0084(15) 0.0059(15)
C3 0.0297(19) 0.0281(19) 0.0238(17) -0.0082(14) 0.0121(15) 0.0055(16)
C4 0.0292(19) 0.0206(17) 0.0189(15) -0.0019(13) 0.0112(14) 0.0011(14)
C5 0.0160(16) 0.0177(15) 0.0169(14) -0.0015(12) 0.0043(12) -0.0003(13)
C6 0.0183(16) 0.0145(15) 0.0177(14) 0.0000(12) 0.0072(12) 0.0011(12)
C7 0.0223(17) 0.0233(17) 0.0174(15) 0.0017(13) 0.0107(13) -0.0006(14)
C8 0.0171(16) 0.0155(15) 0.0184(14) 0.0019(12) 0.0063(12) -0.0002(13)
C9 0.0228(18) 0.0214(17) 0.0218(16) 0.0040(13) 0.0082(14) 0.0020(14)
C10 0.0165(16) 0.0124(15) 0.0161(14) -0.0005(11) 0.0071(12) 0.0026(12)
C11 0.0175(16) 0.0160(16) 0.0209(15) 0.0009(12) 0.0059(13) 0.0039(13)
C12 0.0224(18) 0.0113(15) 0.0314(17) 0.0023(13) 0.0142(14) 0.0007(13)
C13 0.0264(18) 0.0174(16) 0.0251(16) 0.0091(13) 0.0135(14) 0.0067(14)
C14 0.0194(17) 0.0219(17) 0.0177(15) 0.0015(13) 0.0057(13) 0.0052(14)
C15 0.0176(16) 0.0146(15) 0.0209(15) 0.0014(12) 0.0097(13) 0.0022(13)
C16 0.0181(16) 0.0188(16) 0.0155(14) 0.0018(12) 0.0039(12) -0.0002(13)
C17 0.0147(16) 0.0175(16) 0.0180(15) -0.0021(12) 0.0052(12) -0.0028(12)
C18 0.0228(18) 0.0197(17) 0.0231(16) 0.0009(13) 0.0084(14) -0.0009(13)
C19 0.0230(18) 0.0194(17) 0.0269(17) -0.0014(14) 0.0058(14) 0.0009(14)
C20 0.0191(18) 0.0263(19) 0.0317(18) -0.0082(14) 0.0117(14) 0.0012(14)
C21 0.029(2) 0.0300(19) 0.0299(18) -0.0017(15) 0.0197(16) -0.0016(15)
C22 0.0265(19) 0.0165(16) 0.0276(17) 0.0016(13) 0.0120(15) 0.0007(14)
C23 0.0138(15) 0.0156(15) 0.0238(15) -0.0006(13) 0.0069(12) -0.0002(13)
C24 0.0191(17) 0.0178(16) 0.0241(16) -0.0018(13) 0.0092(13) -0.0007(13)
C25 0.0247(19) 0.0227(18) 0.0298(18) -0.0099(14) 0.0118(15) -0.0048(15)
C26 0.0255(19) 0.0175(17) 0.042(2) -0.0058(15) 0.0177(16) -0.0053(14)
C27 0.0229(18) 0.0184(17) 0.0370(19) 0.0071(14) 0.0141(15) 0.0009(14)
C28 0.0139(16) 0.0221(17) 0.0219(15) -0.0006(13) 0.0063(13) -0.0016(13)
C29 0.0188(17) 0.0242(18) 0.0294(18) 0.0036(14) 0.0077(14) 0.0008(14)
C30 0.029(2) 0.0198(18) 0.0341(19) 0.0028(15) 0.0084(16) 0.0041(15)
C31 0.027(2) 0.031(2) 0.0300(18) 0.0016(15) 0.0104(15) 0.0129(16)
C32 0.0210(18) 0.032(2) 0.0321(18) 0.0048(15) 0.0146(15) 0.0025(15)
C33 0.0230(18) 0.0206(17) 0.0260(17) 0.0063(14) 0.0098(14) 0.0037(14)
C34 0.0197(17) 0.0192(16) 0.0156(14) 0.0013(12) 0.0042(12) 0.0039(13)
C35 0.0209(17) 0.0198(16) 0.0160(14) 0.0020(12) 0.0078(13) 0.0021(13)
C36 0.0213(17) 0.0177(16) 0.0199(15) -0.0005(12) 0.0077(13) 0.0046(13)
C37 0.0154(16) 0.0199(16) 0.0236(16) -0.0012(13) 0.0070(13) 0.0025(13)
C38 0.0243(19) 0.0195(17) 0.0330(18) -0.0012(14) 0.0113(15) 0.0003(14)
C39 0.051(3) 0.0194(18) 0.038(2) -0.0128(16) 0.0156(19) -0.0072(17)
C40 0.074(3) 0.026(2) 0.033(2) -0.0092(16) 0.030(2) -0.002(2)
C41 0.049(2) 0.0250(19) 0.0276(18) 0.0012(15) 0.0228(17) 0.0006(17)
C42 0.0227(17) 0.0149(15) 0.0209(15) 0.0029(13) 0.0120(13) 0.0040(13)
C43 0.0199(17) 0.0250(18) 0.0220(16) 0.0007(13) 0.0098(13) 0.0032(14)
C44 0.0244(19) 0.0191(17) 0.041(2) -0.0016(15) 0.0192(16) 0.0001(14)
C45 0.039(2) 0.0209(18) 0.0344(19) 0.0085(15) 0.0262(17) 0.0071(16)
C46 0.033(2) 0.0251(18) 0.0202(16) 0.0027(14) 0.0121(14) 0.0076(16)
C47 0.0256(18) 0.0172(16) 0.0215(15) -0.0030(12) 0.0131(14) 0.0017(13)
F1 0.0631(16) 0.0195(10) 0.0291(11) -0.0021(9) 0.0120(10) -0.0028(10)
F2 0.0546(14) 0.0227(11) 0.0468(13) 0.0080(9) 0.0356(11) 0.0004(10)
F3 0.0312(12) 0.0259(12) 0.0619(15) 0.0169(10) 0.0064(11) 0.0090(10)

loop_
_atom_type_symbol
_atom_type_description
_atom_type_scat_dispersion_real
_atom_type_scat_dispersion_imag
_atom_type_scat_source
C C 0.0033 0.0016 'International Tables Vol C Tables 4.2.6.8 and 6.1.1.4'
H H 0.0000 0.0000 'International Tables Vol C Tables 4.2.6.8 and 6.1.1.4'
N N 0.0061 0.0033 'International Tables Vol C Tables 4.2.6.8 and 6.1.1.4'
F F 0.0171 0.0103 'International Tables Vol C Tables 4.2.6.8 and 6.1.1.4'
P P 0.1023 0.0942 'International Tables Vol C Tables 4.2.6.8 and 6.1.1.4'
Cl Cl 0.1484 0.1585 'International Tables Vol C Tables 4.2.6.8 and 6.1.1.4'
Ir Ir -1.4442 7.9887 'International Tables Vol C Tables 4.2.6.8 and 6.1.1.4'

loop_
_geom_angle_atom_site_label_1
_geom_angle_atom_site_label_2
_geom_angle_atom_site_label_3
_geom_angle
C10 Ir N2 172.55(10)
C10 Ir N1 96.26(10)
N2 Ir N1 76.93(9)
C10 Ir P1 80.53(8)
N2 Ir P1 96.39(7)
N1 Ir P1 90.85(7)
C10 Ir P2 89.16(8)
N2 Ir P2 98.10(7)
N1 Ir P2 167.94(7)
P1 Ir P2 100.69(3)
C10 Ir Cl1 93.62(8)
N2 Ir Cl1 88.50(7)
N1 Ir Cl1 82.22(7)
P1 Ir Cl1 170.44(3)
P2 Ir Cl1 86.70(3)
C16 P1 C23 106.83(14)
C16 P1 C17 105.26(14)
C23 P1 C17 102.24(14)
C16 P1 Ir 104.32(10)
C23 P1 Ir 125.23(10)
C17 P1 Ir 111.47(10)
C36 P2 C42 105.96(14)
C36 P2 C35 100.54(14)
C42 P2 C35 107.47(15)
C36 P2 Ir 122.53(11)
C42 P2 Ir 111.98(10)
C35 P2 Ir 107.01(10)
C1 N1 C5 118.8(3)
C1 N1 Ir 125.1(2)
C5 N1 Ir 116.08(19)
N3 N2 C6 110.0(2)
N3 N2 Ir 133.52(19)
C6 N2 Ir 114.69(19)
N2 N3 C8 105.3(2)
N1 C1 C2 122.4(3)
C1 C2 C3 118.9(3)
C4 C3 C2 119.2(3)
C3 C4 C5 119.4(3)
N1 C5 C4 121.3(3)
N1 C5 C6 114.8(3)
C4 C5 C6 123.8(3)
N2 C6 C7 108.9(3)
N2 C6 C5 116.7(3)
C7 C6 C5 134.3(3)
C8 C7 C6 103.2(3)
N3 C8 C7 112.6(3)
N3 C8 C9 119.0(3)
C7 C8 C9 128.1(3)
F2 C9 F1 106.5(3)
F2 C9 F3 105.7(3)
F1 C9 F3 105.7(3)
F2 C9 C8 111.9(3)
F1 C9 C8 112.4(3)
F3 C9 C8 114.0(3)
C11 C10 C15 116.3(3)
C11 C10 Ir 122.9(2)
C15 C10 Ir 120.7(2)
C12 C11 C10 121.6(3)
C13 C12 C11 120.4(3)
C14 C13 C12 119.5(3)
C13 C14 C15 120.3(3)
C14 C15 C10 121.8(3)
C14 C15 C16 119.5(3)
C10 C15 C16 118.6(3)
C15 C16 P1 106.5(2)
C18 C17 C22 118.3(3)
C18 C17 P1 120.8(2)
C22 C17 P1 120.8(2)
C19 C18 C17 120.8(3)
C20 C19 C18 120.3(3)
C21 C20 C19 119.8(3)
C20 C21 C22 120.2(3)
C21 C22 C17 120.6(3)
C28 C23 C24 118.6(3)
C28 C23 P1 121.8(2)
C24 C23 P1 119.6(2)
C25 C24 C23 120.4(3)
C26 C25 C24 120.2(3)
C25 C26 C27 119.9(3)
C28 C27 C26 120.1(3)
C27 C28 C23 120.8(3)
C30 C29 C34 121.3(3)
C29 C30 C31 119.8(3)
C30 C31 C32 119.7(3)
C33 C32 C31 119.8(3)
C34 C33 C32 121.2(3)
C33 C34 C29 118.3(3)
C33 C34 C35 122.5(3)
C29 C34 C35 119.1(3)
C34 C35 P2 118.6(2)
C37 C36 C41 118.0(3)
C37 C36 P2 117.6(2)
C41 C36 P2 123.8(3)
C38 C37 C36 121.3(3)
C37 C38 C39 120.0(3)
C40 C39 C38 119.6(3)
C39 C40 C41 120.6(3)
C40 C41 C36 120.4(3)
C47 C42 C43 118.4(3)
C47 C42 P2 120.4(2)
C43 C42 P2 120.4(2)
C44 C43 C42 120.6(3)
C43 C44 C45 120.0(3)
C46 C45 C44 120.3(3)
C45 C46 C47 119.5(3)
C46 C47 C42 121.2(3)

loop_
_geom_bond_atom_site_label_1
_geom_bond_atom_site_label_2
_geom_bond_distance
Ir C10 2.076(3)
Ir N2 2.111(2)
Ir N1 2.118(2)
Ir P1 2.2598(8)
Ir P2 2.3078(8)
Ir Cl1 2.4312(7)
P1 C16 1.810(3)
P1 C23 1.813(3)
P1 C17 1.834(3)
P2 C36 1.818(3)
P2 C42 1.825(3)
P2 C35 1.842(3)
N1 C1 1.346(4)
N1 C5 1.350(4)
N2 N3 1.347(3)
N2 C6 1.359(4)
N3 C8 1.351(4)
C1 C2 1.377(4)
C2 C3 1.382(5)
C3 C4 1.380(4)
C4 C5 1.385(4)
C5 C6 1.448(4)
C6 C7 1.389(4)
C7 C8 1.376(4)
C8 C9 1.482(4)
C9 F2 1.334(4)
C9 F1 1.334(4)
C9 F3 1.337(4)
C10 C11 1.405(4)
C10 C15 1.408(4)
C11 C12 1.393(4)
C12 C13 1.382(4)
C13 C14 1.376(4)
C14 C15 1.393(4)
C15 C16 1.516(4)
C17 C18 1.385(4)
C17 C22 1.398(4)
C18 C19 1.384(4)
C19 C20 1.379(5)
C20 C21 1.376(5)
C21 C22 1.386(5)
C23 C28 1.393(4)
C23 C24 1.394(4)
C24 C25 1.387(4)
C25 C26 1.379(5)
C26 C27 1.385(5)
C27 C28 1.378(4)
C29 C30 1.381(5)
C29 C34 1.385(4)
C30 C31 1.382(5)
C31 C32 1.386(5)
C32 C33 1.385(4)
C33 C34 1.382(4)
C34 C35 1.506(4)
C36 C37 1.391(4)
C36 C41 1.400(4)
C37 C38 1.383(4)
C38 C39 1.383(5)
C39 C40 1.379(5)
C40 C41 1.386(5)
C42 C47 1.392(4)
C42 C43 1.393(4)
C43 C44 1.382(4)
C44 C45 1.381(5)
C45 C46 1.380(5)
C46 C47 1.382(4)
